data_4300859
loop_
_publ_author_name
'Dong, Yu-Bin'
'Geng, Yan'
'Ma, Jian-Ping'
'Huang, Ru-Qi'

_publ_section_title
;
 Organometallic Silver(I) Supramolecular Complexes Generated from
 Multidentate Furan-Containing Symmetric and Unsymmetric Fulvene
 Ligands and Silver(I) Salts
;
_journal_coden_ASTM INOCAJ
_journal_issue 6
_journal_name_full 'Inorganic Chemistry'
_journal_page_first 1693
_journal_page_last 1703
_journal_paper_doi 10.1021/ic048518h
_journal_volume 44
_journal_year 2005
_chemical_formula_sum 'C19 H11 Ag F3 N3 O4 S'
_chemical_formula_weight 542.24
_space_group_IT_number 2
_symmetry_cell_setting triclinic
_symmetry_space_group_name_Hall '-P 1'
_symmetry_space_group_name_H-M 'P -1'
_atom_sites_solution_hydrogens geom
_atom_sites_solution_primary direct
_atom_sites_solution_secondary difmap
_audit_creation_method SHELXL-97
_cell_angle_alpha 100.978(4)
_cell_angle_beta 102.133(4)
_cell_angle_gamma 105.652(4)
_cell_formula_units_Z 2
_cell_length_a 8.629(3)
_cell_length_b 10.915(3)
_cell_length_c 11.178(3)
_cell_measurement_temperature 298(2)
_cell_volume 956.4(5)
_computing_cell_refinement 'Bruker SMART'
_computing_data_collection 'Bruker SMART'
_computing_data_reduction 'Bruker SAINT'
_computing_molecular_graphics 'Bruker SHELXTL'
_computing_publication_material 'Bruker SHELXTL'
_computing_structure_refinement 'SHELXL-97 (Sheldrick, 1997)'
_computing_structure_solution 'SHELXS-97 (Sheldrick, 1990)'
_diffrn_ambient_temperature 298(2)
_diffrn_measured_fraction_theta_full 0.973
_diffrn_measured_fraction_theta_max 0.973
_diffrn_measurement_device_type 'CCD area detector'
_diffrn_measurement_method 'phi and omega scans'
_diffrn_radiation_monochromator graphite
_diffrn_radiation_source 'fine-focus sealed tube'
_diffrn_radiation_type MoK\a
_diffrn_radiation_wavelength 0.71073
_diffrn_reflns_av_R_equivalents 0.0379
_diffrn_reflns_av_sigmaI/netI 0.0633
_diffrn_reflns_limit_h_max 10
_diffrn_reflns_limit_h_min -10
_diffrn_reflns_limit_k_max 11
_diffrn_reflns_limit_k_min -13
_diffrn_reflns_limit_l_max 13
_diffrn_reflns_limit_l_min -12
_diffrn_reflns_number 5388
_diffrn_reflns_theta_full 25.99
_diffrn_reflns_theta_max 25.99
_diffrn_reflns_theta_min 1.93
_exptl_absorpt_coefficient_mu 1.226
_exptl_absorpt_correction_type none
_exptl_crystal_colour red
_exptl_crystal_density_diffrn 1.883
_exptl_crystal_density_meas 0
_exptl_crystal_density_method 'not measured'
_exptl_crystal_description block
_exptl_crystal_F_000 536
_exptl_crystal_size_max 0.38
_exptl_crystal_size_mid 0.10
_exptl_crystal_size_min 0.07
_refine_diff_density_max 1.161
_refine_diff_density_min -0.623
_refine_diff_density_rms 0.082
_refine_ls_extinction_method none
_refine_ls_goodness_of_fit_ref 0.935
_refine_ls_hydrogen_treatment mixed
_refine_ls_matrix_type full
_refine_ls_number_parameters 280
_refine_ls_number_reflns 3670
_refine_ls_number_restraints 0
_refine_ls_restrained_S_all 0.935
_refine_ls_R_factor_all 0.0698
_refine_ls_R_factor_gt 0.0481
_refine_ls_shift/su_max 0.000
_refine_ls_shift/su_mean 0.000
_refine_ls_structure_factor_coef Fsqd
_refine_ls_weighting_details 'calc w=1/[\s^2^(Fo^2^)+(0.0564P)^2^+0.0000P] where P=(Fo^2^+2Fc^2^)/3'
_refine_ls_weighting_scheme calc
_refine_ls_wR_factor_gt 0.1055
_refine_ls_wR_factor_ref 0.1147
_reflns_number_gt 2548
_reflns_number_total 3670
_reflns_threshold_expression >2sigma(I)
_cod_data_source_file ic048518hsi20041022_113407_6.cif
_cod_data_source_block 4
_cod_depositor_comments
;
The following automatic conversions were performed:
'_symmetry_cell_setting' value 'Triclinic' changed to 'triclinic'
according to '/home/saulius/struct/CIF-dictionaries/cif_core.dic'
dictionary named 'cif_core.dic' version 2.4.1 from 2010-06-29.

Automatic conversion script
Id: cif_fix_enum 1527 2010-12-29 10:47:43Z saulius 
;
_cod_original_sg_symbol_H-M 'P -1 '
_cod_database_code 4300859

loop_
_symmetry_equiv_pos_as_xyz
'x, y, z'
'-x, -y, -z'

loop_
_atom_site_label
_atom_site_type_symbol
_atom_site_fract_x
_atom_site_fract_y
_atom_site_fract_z
_atom_site_U_iso_or_equiv
_atom_site_adp_type
_atom_site_occupancy
_atom_site_symmetry_multiplicity
_atom_site_calc_flag
_atom_site_refinement_flags
_atom_site_disorder_assembly
_atom_site_disorder_group
Ag1 Ag 0.42509(6) 0.61395(4) 0.24244(4) 0.0660(2) Uani 1 1 d . . .
N1 N 0.6272(5) 1.1970(4) 0.7459(4) 0.0583(11) Uani 1 1 d . . .
N2 N 0.6568(5) 0.5707(3) 0.3611(3) 0.0396(9) Uani 1 1 d . . .
N3 N 0.6747(5) 0.4577(3) 0.3020(3) 0.0437(9) Uani 1 1 d . . .
H3A H 0.6403 0.4352 0.2205 0.052 Uiso 1 1 calc R . .
C1 C 0.7970(5) 0.4095(4) 0.4878(4) 0.0358(10) Uani 1 1 d . . .
C2 C 0.8743(6) 0.3554(4) 0.5754(4) 0.0453(11) Uani 1 1 d . . .
H2 H 0.8998 0.2775 0.5577 0.054 Uiso 1 1 calc R . .
C3 C 0.9070(6) 0.4390(5) 0.6949(4) 0.0514(12) Uani 1 1 d . . .
H3 H 0.9582 0.4252 0.7708 0.062 Uiso 1 1 calc R . .
C4 C 0.8517(6) 0.5467(4) 0.6842(4) 0.0423(11) Uani 1 1 d . . .
H4 H 0.8601 0.6161 0.7507 0.051 Uiso 1 1 calc R . .
C5 C 0.7820(5) 0.5311(4) 0.5562(4) 0.0359(10) Uani 1 1 d . . .
C6 C 0.7122(5) 0.6089(4) 0.4876(4) 0.0349(10) Uani 1 1 d . . .
C7 C 0.7008(5) 0.7368(4) 0.5455(4) 0.0369(10) Uani 1 1 d . . .
C8 C 0.6633(6) 0.7600(4) 0.6613(4) 0.0424(11) Uani 1 1 d . . .
H8 H 0.6478 0.6939 0.7034 0.051 Uiso 1 1 calc R . .
C9 C 0.6491(6) 0.8794(4) 0.7138(4) 0.0469(11) Uani 1 1 d . . .
H9 H 0.6247 0.8935 0.7915 0.056 Uiso 1 1 calc R . .
C10 C 0.6707(6) 0.9789(4) 0.6526(4) 0.0434(11) Uani 1 1 d . . .
C11 C 0.6477(6) 1.1002(5) 0.7049(4) 0.0479(12) Uani 1 1 d . . .
C12 C 0.7099(6) 0.9573(4) 0.5386(4) 0.0514(12) Uani 1 1 d . . .
H12 H 0.7258 1.0239 0.4970 0.062 Uiso 1 1 calc R . .
C13 C 0.7256(6) 0.8381(4) 0.4859(4) 0.0475(12) Uani 1 1 d . . .
H13 H 0.7532 0.8253 0.4094 0.057 Uiso 1 1 calc R . .
C14 C 0.7403(5) 0.3757(4) 0.3559(4) 0.0364(10) Uani 1 1 d . . .
C15 C 0.7431(6) 0.2620(4) 0.2684(4) 0.0446(11) Uani 1 1 d . . .
C16 C 0.7031(7) 0.2216(5) 0.1408(4) 0.0576(14) Uani 1 1 d . . .
H16 H 0.6675 0.2670 0.0840 0.069 Uiso 1 1 calc R . .
C17 C 0.7254(9) 0.0982(5) 0.1103(6) 0.0810(19) Uani 1 1 d . . .
H17 H 0.7106 0.0470 0.0295 0.097 Uiso 1 1 calc R . .
C18 C 0.7710(11) 0.0689(6) 0.2176(7) 0.104(3) Uani 1 1 d . . .
H18 H 0.7910 -0.0095 0.2243 0.125 Uiso 1 1 calc R . .
C19 C 0.0957(7) 0.2396(5) -0.0617(5) 0.0606(14) Uani 1 1 d . . .
F1 F -0.0057(4) 0.2971(4) -0.0183(3) 0.0873(10) Uani 1 1 d . . .
F2 F 0.0272(4) 0.1904(4) -0.1854(3) 0.0994(12) Uani 1 1 d . . .
F3 F 0.0983(5) 0.1424(4) -0.0111(4) 0.1111(14) Uani 1 1 d . . .
O1 O 0.7854(6) 0.1682(4) 0.3184(3) 0.0790(12) Uani 1 1 d . . .
O2 O 0.3642(4) 0.3878(3) 0.1056(3) 0.0548(9) Uani 1 1 d . . .
O3 O 0.3835(5) 0.2820(4) -0.0981(3) 0.0749(11) Uani 1 1 d . . .
O4 O 0.2735(5) 0.4630(4) -0.0764(3) 0.0671(10) Uani 1 1 d . . .
S1 S 0.30211(15) 0.35525(11) -0.03000(10) 0.0419(3) Uani 1 1 d . . .

loop_
_atom_site_aniso_label
_atom_site_aniso_U_11
_atom_site_aniso_U_22
_atom_site_aniso_U_33
_atom_site_aniso_U_23
_atom_site_aniso_U_13
_atom_site_aniso_U_12
Ag1 0.0962(4) 0.0544(3) 0.0496(3) 0.00810(18) 0.0026(2) 0.0450(2)
N1 0.065(3) 0.044(3) 0.067(3) 0.011(2) 0.020(2) 0.020(2)
N2 0.056(2) 0.036(2) 0.0282(18) 0.0093(15) 0.0060(17) 0.0204(17)
N3 0.065(3) 0.044(2) 0.0234(17) 0.0089(15) 0.0064(17) 0.0240(19)
C1 0.041(3) 0.030(2) 0.037(2) 0.0131(18) 0.0102(19) 0.0110(19)
C2 0.053(3) 0.043(3) 0.045(3) 0.021(2) 0.012(2) 0.019(2)
C3 0.053(3) 0.055(3) 0.043(3) 0.026(2) 0.001(2) 0.014(2)
C4 0.049(3) 0.047(3) 0.030(2) 0.0126(19) 0.008(2) 0.015(2)
C5 0.040(3) 0.035(2) 0.033(2) 0.0130(18) 0.0074(19) 0.0111(19)
C6 0.041(3) 0.037(2) 0.028(2) 0.0101(17) 0.0090(18) 0.0133(19)
C7 0.040(3) 0.035(2) 0.030(2) 0.0064(18) 0.0054(19) 0.0097(19)
C8 0.053(3) 0.039(3) 0.039(2) 0.0162(19) 0.015(2) 0.015(2)
C9 0.053(3) 0.047(3) 0.040(2) 0.009(2) 0.016(2) 0.013(2)
C10 0.042(3) 0.042(3) 0.042(3) 0.007(2) 0.004(2) 0.014(2)
C11 0.049(3) 0.042(3) 0.050(3) 0.007(2) 0.009(2) 0.016(2)
C12 0.073(4) 0.036(3) 0.048(3) 0.017(2) 0.016(3) 0.017(2)
C13 0.071(3) 0.041(3) 0.035(2) 0.013(2) 0.018(2) 0.020(2)
C14 0.041(3) 0.034(2) 0.036(2) 0.0129(18) 0.0109(19) 0.0105(19)
C15 0.053(3) 0.036(2) 0.048(3) 0.015(2) 0.014(2) 0.016(2)
C16 0.082(4) 0.050(3) 0.041(3) 0.007(2) 0.014(3) 0.028(3)
C17 0.129(6) 0.059(4) 0.058(4) -0.002(3) 0.040(4) 0.035(4)
C18 0.201(9) 0.056(4) 0.085(5) 0.020(3) 0.064(5) 0.068(5)
C19 0.059(4) 0.051(3) 0.063(3) 0.012(3) 0.008(3) 0.012(3)
F1 0.058(2) 0.103(3) 0.099(3) 0.020(2) 0.0298(19) 0.021(2)
F2 0.075(2) 0.099(3) 0.074(2) -0.018(2) -0.0163(18) 0.003(2)
F3 0.095(3) 0.072(2) 0.158(4) 0.064(3) 0.019(3) 0.003(2)
O1 0.148(4) 0.059(2) 0.055(2) 0.0207(18) 0.034(2) 0.065(2)
O2 0.061(2) 0.063(2) 0.0338(17) 0.0148(15) 0.0068(15) 0.0124(17)
O3 0.073(3) 0.082(3) 0.066(2) -0.001(2) 0.026(2) 0.028(2)
O4 0.076(3) 0.067(2) 0.062(2) 0.0361(19) 0.0154(19) 0.018(2)
S1 0.0465(7) 0.0477(7) 0.0288(5) 0.0095(5) 0.0080(5) 0.0134(6)

loop_
_atom_type_symbol
_atom_type_description
_atom_type_scat_dispersion_real
_atom_type_scat_dispersion_imag
_atom_type_scat_source
C C 0.0033 0.0016 'International Tables Vol C Tables 4.2.6.8 and 6.1.1.4'
H H 0.0000 0.0000 'International Tables Vol C Tables 4.2.6.8 and 6.1.1.4'
N N 0.0061 0.0033 'International Tables Vol C Tables 4.2.6.8 and 6.1.1.4'
O O 0.0106 0.0060 'International Tables Vol C Tables 4.2.6.8 and 6.1.1.4'
F F 0.0171 0.0103 'International Tables Vol C Tables 4.2.6.8 and 6.1.1.4'
S S 0.1246 0.1234 'International Tables Vol C Tables 4.2.6.8 and 6.1.1.4'
Ag Ag -0.8971 1.1015 'International Tables Vol C Tables 4.2.6.8 and 6.1.1.4'

loop_
_geom_angle_atom_site_label_1
_geom_angle_atom_site_label_2
_geom_angle_atom_site_label_3
_geom_angle
_geom_angle_site_symmetry_1
_geom_angle_site_symmetry_3
_geom_angle_publ_flag
N1 Ag1 N2 129.14(14) 2_676 . ?
N1 Ag1 O2 145.07(14) 2_676 . ?
N2 Ag1 O2 83.94(11) . . ?
C11 N1 Ag1 160.6(4) . 2_676 ?
C6 N2 N3 117.3(3) . . ?
C6 N2 Ag1 123.9(3) . . ?
N3 N2 Ag1 111.8(2) . . ?
N2 N3 C14 127.5(3) . . ?
N2 N3 H3A 116.3 . . ?
C14 N3 H3A 116.3 . . ?
C2 C1 C14 134.6(4) . . ?
C2 C1 C5 108.1(4) . . ?
C14 C1 C5 117.3(4) . . ?
C1 C2 C3 107.3(4) . . ?
C1 C2 H2 126.3 . . ?
C3 C2 H2 126.3 . . ?
C2 C3 C4 110.1(4) . . ?
C2 C3 H3 124.9 . . ?
C4 C3 H3 124.9 . . ?
C5 C4 C3 107.5(4) . . ?
C5 C4 H4 126.2 . . ?
C3 C4 H4 126.2 . . ?
C4 C5 C6 133.6(4) . . ?
C4 C5 C1 107.0(4) . . ?
C6 C5 C1 119.4(4) . . ?
N2 C6 C5 121.0(4) . . ?
N2 C6 C7 114.7(3) . . ?
C5 C6 C7 124.2(3) . . ?
C13 C7 C8 118.2(4) . . ?
C13 C7 C6 120.8(4) . . ?
C8 C7 C6 121.0(4) . . ?
C9 C8 C7 120.7(4) . . ?
C9 C8 H8 119.6 . . ?
C7 C8 H8 119.6 . . ?
C8 C9 C10 120.7(4) . . ?
C8 C9 H9 119.6 . . ?
C10 C9 H9 119.6 . . ?
C12 C10 C9 118.9(4) . . ?
C12 C10 C11 120.8(4) . . ?
C9 C10 C11 120.3(4) . . ?
N1 C11 C10 179.1(5) . . ?
C13 C12 C10 120.6(4) . . ?
C13 C12 H12 119.7 . . ?
C10 C12 H12 119.7 . . ?
C12 C13 C7 120.8(4) . . ?
C12 C13 H13 119.6 . . ?
C7 C13 H13 119.6 . . ?
N3 C14 C1 117.5(4) . . ?
N3 C14 C15 115.0(4) . . ?
C1 C14 C15 127.4(4) . . ?
C16 C15 O1 109.4(4) . . ?
C16 C15 C14 133.7(4) . . ?
O1 C15 C14 116.8(4) . . ?
C15 C16 C17 107.0(5) . . ?
C15 C16 H16 126.5 . . ?
C17 C16 H16 126.5 . . ?
C18 C17 C16 106.6(5) . . ?
C18 C17 H17 126.7 . . ?
C16 C17 H17 126.7 . . ?
C17 C18 O1 111.2(5) . . ?
C17 C18 H18 124.4 . . ?
O1 C18 H18 124.4 . . ?
F3 C19 F2 108.2(5) . . ?
F3 C19 F1 108.1(5) . . ?
F2 C19 F1 106.5(5) . . ?
F3 C19 S1 112.0(4) . . ?
F2 C19 S1 110.4(4) . . ?
F1 C19 S1 111.5(4) . . ?
C15 O1 C18 105.8(4) . . ?
S1 O2 Ag1 122.28(19) . . ?
O3 S1 O4 115.3(2) . . ?
O3 S1 O2 115.3(2) . . ?
O4 S1 O2 113.3(2) . . ?
O3 S1 C19 103.3(2) . . ?
O4 S1 C19 104.3(2) . . ?
O2 S1 C19 103.2(2) . . ?

loop_
_geom_bond_atom_site_label_1
_geom_bond_atom_site_label_2
_geom_bond_distance
_geom_bond_site_symmetry_2
_geom_bond_publ_flag
Ag1 N1 2.215(4) 2_676 ?
Ag1 N2 2.369(4) . ?
Ag1 O2 2.497(3) . ?
N1 C11 1.143(6) . ?
N1 Ag1 2.215(4) 2_676 ?
N2 C6 1.336(5) . ?
N2 N3 1.349(5) . ?
N3 C14 1.349(5) . ?
N3 H3A 0.8600 . ?
C1 C2 1.382(6) . ?
C1 C14 1.393(5) . ?
C1 C5 1.453(6) . ?
C2 C3 1.391(6) . ?
C2 H2 0.9300 . ?
C3 C4 1.399(6) . ?
C3 H3 0.9300 . ?
C4 C5 1.388(5) . ?
C4 H4 0.9300 . ?
C5 C6 1.414(5) . ?
C6 C7 1.461(6) . ?
C7 C13 1.388(6) . ?
C7 C8 1.392(6) . ?
C8 C9 1.372(6) . ?
C8 H8 0.9300 . ?
C9 C10 1.382(6) . ?
C9 H9 0.9300 . ?
C10 C12 1.379(6) . ?
C10 C11 1.425(6) . ?
C12 C13 1.377(6) . ?
C12 H12 0.9300 . ?
C13 H13 0.9300 . ?
C14 C15 1.435(6) . ?
C15 C16 1.349(6) . ?
C15 O1 1.352(5) . ?
C16 C17 1.400(7) . ?
C16 H16 0.9300 . ?
C17 C18 1.308(8) . ?
C17 H17 0.9300 . ?
C18 O1 1.365(7) . ?
C18 H18 0.9300 . ?
C19 F3 1.298(6) . ?
C19 F2 1.324(6) . ?
C19 F1 1.324(6) . ?
C19 S1 1.800(5) . ?
O2 S1 1.436(3) . ?
O3 S1 1.417(4) . ?
O4 S1 1.431(4) . ?

loop_
_geom_hbond_atom_site_label_D
_geom_hbond_atom_site_label_H
_geom_hbond_atom_site_label_A
_geom_hbond_distance_DH
_geom_hbond_distance_HA
_geom_hbond_distance_DA
_geom_hbond_angle_DHA
_geom_hbond_site_symmetry_A
N3 H3A O2 0.86 2.32 2.893(5) 124.1 .
N3 H3A O4 0.86 2.26 2.900(5) 130.8 2_665

loop_
_geom_torsion_atom_site_label_1
_geom_torsion_atom_site_label_2
_geom_torsion_atom_site_label_3
_geom_torsion_atom_site_label_4
_geom_torsion
_geom_torsion_site_symmetry_1
_geom_torsion_site_symmetry_2
_geom_torsion_site_symmetry_3
_geom_torsion_site_symmetry_4
_geom_torsion_publ_flag
N1 Ag1 N2 C6 50.6(4) 2_676 . . . ?
O2 Ag1 N2 C6 -141.9(3) . . . . ?
N1 Ag1 N2 N3 -159.6(3) 2_676 . . . ?
O2 Ag1 N2 N3 8.0(3) . . . . ?
C6 N2 N3 C14 1.2(6) . . . . ?
Ag1 N2 N3 C14 -150.8(4) . . . . ?
C14 C1 C2 C3 177.3(5) . . . . ?
C5 C1 C2 C3 0.1(5) . . . . ?
C1 C2 C3 C4 -0.3(5) . . . . ?
C2 C3 C4 C5 0.4(5) . . . . ?
C3 C4 C5 C6 -177.3(5) . . . . ?
C3 C4 C5 C1 -0.3(5) . . . . ?
C2 C1 C5 C4 0.1(5) . . . . ?
C14 C1 C5 C4 -177.7(4) . . . . ?
C2 C1 C5 C6 177.6(4) . . . . ?
C14 C1 C5 C6 -0.2(6) . . . . ?
N3 N2 C6 C5 -1.9(6) . . . . ?
Ag1 N2 C6 C5 146.4(3) . . . . ?
N3 N2 C6 C7 175.7(4) . . . . ?
Ag1 N2 C6 C7 -36.0(5) . . . . ?
C4 C5 C6 N2 178.2(4) . . . . ?
C1 C5 C6 N2 1.4(6) . . . . ?
C4 C5 C6 C7 0.8(8) . . . . ?
C1 C5 C6 C7 -175.9(4) . . . . ?
N2 C6 C7 C13 -35.0(6) . . . . ?
C5 C6 C7 C13 142.5(4) . . . . ?
N2 C6 C7 C8 144.5(4) . . . . ?
C5 C6 C7 C8 -38.1(6) . . . . ?
C13 C7 C8 C9 0.9(7) . . . . ?
C6 C7 C8 C9 -178.6(4) . . . . ?
C7 C8 C9 C10 0.4(7) . . . . ?
C8 C9 C10 C12 -1.2(7) . . . . ?
C8 C9 C10 C11 176.9(4) . . . . ?
Ag1 N1 C11 C10 -62(36) 2_676 . . . ?
C12 C10 C11 N1 82(35) . . . . ?
C9 C10 C11 N1 -96(35) . . . . ?
C9 C10 C12 C13 0.6(7) . . . . ?
C11 C10 C12 C13 -177.5(4) . . . . ?
C10 C12 C13 C7 0.7(8) . . . . ?
C8 C7 C13 C12 -1.4(7) . . . . ?
C6 C7 C13 C12 178.0(4) . . . . ?
N2 N3 C14 C1 0.0(7) . . . . ?
N2 N3 C14 C15 -180.0(4) . . . . ?
C2 C1 C14 N3 -177.6(5) . . . . ?
C5 C1 C14 N3 -0.6(6) . . . . ?
C2 C1 C14 C15 2.5(8) . . . . ?
C5 C1 C14 C15 179.5(4) . . . . ?
N3 C14 C15 C16 4.9(8) . . . . ?
C1 C14 C15 C16 -175.1(5) . . . . ?
N3 C14 C15 O1 -170.8(4) . . . . ?
C1 C14 C15 O1 9.1(7) . . . . ?
O1 C15 C16 C17 -1.4(6) . . . . ?
C14 C15 C16 C17 -177.4(5) . . . . ?
C15 C16 C17 C18 2.0(7) . . . . ?
C16 C17 C18 O1 -1.9(9) . . . . ?
C16 C15 O1 C18 0.3(7) . . . . ?
C14 C15 O1 C18 177.0(5) . . . . ?
C17 C18 O1 C15 1.1(8) . . . . ?
N1 Ag1 O2 S1 21.4(4) 2_676 . . . ?
N2 Ag1 O2 S1 -141.7(2) . . . . ?
Ag1 O2 S1 O3 133.7(2) . . . . ?
Ag1 O2 S1 O4 -2.3(3) . . . . ?
Ag1 O2 S1 C19 -114.5(3) . . . . ?
F3 C19 S1 O3 67.0(5) . . . . ?
F2 C19 S1 O3 -53.7(5) . . . . ?
F1 C19 S1 O3 -171.8(4) . . . . ?
F3 C19 S1 O4 -172.2(4) . . . . ?
F2 C19 S1 O4 67.2(4) . . . . ?
F1 C19 S1 O4 -50.9(4) . . . . ?
F3 C19 S1 O2 -53.5(5) . . . . ?
F2 C19 S1 O2 -174.1(4) . . . . ?
F1 C19 S1 O2 67.8(4) . . . . ?
